data_7063403
loop_
_publ_author_name
'Pal, M. K.'
'Wadawale, A. P.'
'Dey, S.'

_publ_section_title
;
 Bimetallic Pd/Cu complexes of pyridylchalcogenolates and their catalytic
 activity in the Sonogashira reaction
;
_journal_issue 36
_journal_name_full 'New Journal of Chemistry'
_journal_page_first 15823
_journal_page_last 15829
_journal_paper_doi 10.1039/D4NJ02694B
_journal_volume 48
_journal_year 2024
_chemical_formula_sum 'C48 H46 N2 O2 P2 Pd S2'
_chemical_formula_weight 915.33
_space_group_crystal_system monoclinic
_space_group_IT_number 14
_space_group_name_Hall '-P 2ybc'
_space_group_name_H-M_alt 'P 1 21/c 1'
_atom_sites_solution_hydrogens geom
_atom_sites_solution_primary iter
_atom_sites_solution_secondary difmap
_audit_creation_method SHELXL-2018/3
_audit_update_record
;
2024-04-11 deposited with the CCDC.	2024-08-14 downloaded from the CCDC.
;
_cell_angle_alpha 90
_cell_angle_beta 91.4320(10)
_cell_angle_gamma 90
_cell_formula_units_Z 2
_cell_length_a 13.1283(2)
_cell_length_b 19.3886(3)
_cell_length_c 8.76560(10)
_cell_measurement_reflns_used 10523
_cell_measurement_temperature 298(2)
_cell_measurement_theta_max 76.5120
_cell_measurement_theta_min 3.3850
_cell_volume 2230.49(5)
_computing_cell_refinement 'CrysAlisPro 1.171.40.57a (Rigaku OD, 2019)'
_computing_data_collection 'CrysAlisPro 1.171.40.57a (Rigaku OD, 2019)'
_computing_data_reduction 'CrysAlisPro 1.171.40.57a (Rigaku OD, 2019)'
_computing_molecular_graphics 'ORTEP 3 for Windows'
_computing_publication_material 'WinGX 2023.1'
_computing_structure_refinement 'SHELXL-2018/3 (Sheldrick, 2018)'
_computing_structure_solution 'SHELXT 2018/2 (Sheldrick, 2018)'
_diffrn_ambient_temperature 298(2)
_diffrn_detector 'Hybrid Pixel Array Detector'
_diffrn_detector_area_resol_mean 10.0000
_diffrn_detector_type HyPix
_diffrn_measured_fraction_theta_full 0.994
_diffrn_measured_fraction_theta_max 0.953
_diffrn_measurement_details
;
List of Runs (angles in degrees, time in seconds):

  # Type    Start    End  Width  t~exp~   \w     \q     \k     \f   Frames
#--------------------------------------------------------------------------
  1  \w    -35.00  26.00   0.50    0.08    --  -47.82  33.00-103.00  122
  2  \w    -38.00 -13.00   0.50    0.32    --  -86.25  33.00-103.00   50
  3  \w    -42.00 -17.00   0.50    0.32    --  -86.25  37.00-120.00   50
  4  \w    -39.00 -14.00   0.50    0.32    --  -86.25  37.00-180.00   50
  5  \w    -41.00 -16.00   0.50    0.32    --  -86.25  37.00-150.00   50
  6  \w    -65.00 -14.00   0.50    0.32    --  -86.25  57.00 -30.00  102
  7  \w    -23.00  26.00   0.50    0.08    --  -47.82  19.00  30.00   98
  8  \w    -52.00 -16.00   0.50    0.32    --  -86.25  57.00  60.00   72
  9  \w    -65.00 -40.00   0.50    0.32    --  -86.25  57.00  30.00   50
 10  \w   -100.00 -43.00   0.50    0.08    --  -47.82 -33.00  97.00  114
 11  \w     78.00 103.00   0.50    0.08    --   47.82  33.00-103.00   50
 12  \w     94.00 172.00   0.50    0.32    --  107.74  33.00-103.00  156
 13  \w    106.00 135.00   0.50    0.32    --  107.74 125.00  90.00   58
 14  \w    139.00 168.00   0.50    0.32    --  107.74 125.00  90.00   58
 15  \w     40.00  65.00   0.50    0.32    --  107.74 -57.00-150.00   50
 16  \w     36.00  61.00   0.50    0.32    --  107.74 -57.00-180.00   50
 17  \w     43.00 105.00   0.50    0.32    --  107.74 -77.00-180.00  124
 18  \w     35.00  60.00   0.50    0.32    --  107.74 -57.00 -60.00   50
 19  \w     56.00  99.00   0.50    0.32    --  107.74 -99.00 -60.00   86
 20  \w     37.00  66.00   0.50    0.32    --  107.74 -57.00  60.00   58
 21  \w     35.00  60.00   0.50    0.32    --  107.74 -57.00  90.00   50
 22  \w     35.00  94.00   0.50    0.32    --  107.74 -77.00 150.00  118
 23  \w     39.00  96.00   0.50    0.32    --  107.74-125.00  60.00  114
 24  \w     43.00  93.00   0.50    0.32    --  107.74 -99.00 150.00  100
 25  \w      2.00  27.00   0.50    0.08    --   47.82 -33.00  97.00   50
 26  \w     35.00  60.00   0.50    0.32    --  107.74 -57.00 -30.00   50
 27  \w     38.00  64.00   0.50    0.32    --  107.74 -57.00-120.00   52
 28  \w   -119.00 -76.00   0.50    0.08    --  -47.82-125.00-180.00   86
 29  \w   -116.00 -91.00   0.50    0.32    --  -86.25 -33.00  97.00   50
;
_diffrn_measurement_device 'four-circle diffractometer'
_diffrn_measurement_device_type 'XtaLAB Synergy, Dualflex, HyPix'
_diffrn_orient_matrix_type 'CrysAlisPro convention (1999,Acta A55,543-557)'
_diffrn_orient_matrix_UB_11 -0.1552368000
_diffrn_orient_matrix_UB_12 0.0337444000
_diffrn_orient_matrix_UB_13 0.0209308000
_diffrn_orient_matrix_UB_21 0.0369300000
_diffrn_orient_matrix_UB_22 -0.0019511000
_diffrn_orient_matrix_UB_23 0.1153081000
_diffrn_orient_matrix_UB_31 0.0738323000
_diffrn_orient_matrix_UB_32 0.0719019000
_diffrn_orient_matrix_UB_33 -0.0066672000
_diffrn_radiation_monochromator mirror
_diffrn_radiation_probe x-ray
_diffrn_radiation_type 'Cu K\a'
_diffrn_radiation_wavelength 1.54184
_diffrn_reflns_av_R_equivalents 0.0527
_diffrn_reflns_av_unetI/netI 0.0475
_diffrn_reflns_Laue_measured_fraction_full 0.994
_diffrn_reflns_Laue_measured_fraction_max 0.953
_diffrn_reflns_limit_h_max 16
_diffrn_reflns_limit_h_min -16
_diffrn_reflns_limit_k_max 11
_diffrn_reflns_limit_k_min -23
_diffrn_reflns_limit_l_max 11
_diffrn_reflns_limit_l_min -10
_diffrn_reflns_number 16240
_diffrn_reflns_point_group_measured_fraction_full 0.994
_diffrn_reflns_point_group_measured_fraction_max 0.953
_diffrn_reflns_theta_full 67.684
_diffrn_reflns_theta_max 77.205
_diffrn_reflns_theta_min 3.368
_diffrn_source 'micro-focus sealed X-ray tube'
_diffrn_source_type 'PhotonJet (Cu) X-ray Source'
_exptl_absorpt_coefficient_mu 5.219
_exptl_absorpt_correction_T_max 1.00000
_exptl_absorpt_correction_T_min 0.53481
_exptl_absorpt_correction_type multi-scan
_exptl_absorpt_process_details
;
CrysAlisPro 1.171.40.57a (Rigaku Oxford Diffraction, 2019)
Empirical absorption correction using spherical harmonics,
 implemented in SCALE3 ABSPACK scaling algorithm.
;
_exptl_crystal_colour orange
_exptl_crystal_density_diffrn 1.363
_exptl_crystal_description plate
_exptl_crystal_F_000 944
_exptl_crystal_size_max 0.100
_exptl_crystal_size_mid 0.040
_exptl_crystal_size_min 0.020
_refine_diff_density_max 0.912
_refine_diff_density_min -1.148
_refine_diff_density_rms 0.133
_refine_ls_extinction_method none
_refine_ls_goodness_of_fit_ref 1.086
_refine_ls_hydrogen_treatment constr
_refine_ls_matrix_type full
_refine_ls_number_parameters 261
_refine_ls_number_reflns 4504
_refine_ls_number_restraints 0
_refine_ls_restrained_S_all 1.086
_refine_ls_R_factor_all 0.0572
_refine_ls_R_factor_gt 0.0353
_refine_ls_shift/su_max 0.001
_refine_ls_shift/su_mean 0.000
_refine_ls_structure_factor_coef Fsqd
_refine_ls_weighting_details 'w=1/[\s^2^(Fo^2^)+(0.0478P)^2^+1.9794P] where P=(Fo^2^+2Fc^2^)/3'
_refine_ls_weighting_scheme calc
_refine_ls_wR_factor_gt 0.0898
_refine_ls_wR_factor_ref 0.1109
_reflns_Friedel_coverage 0.000
_reflns_number_gt 3911
_reflns_number_total 4504
_reflns_threshold_expression 'I > 2\s(I)'
_cod_data_source_file d4nj02694b2.cif
_cod_data_source_block shelx_CCDC1
_cod_depositor_comments 'Adding full bibliography for 7063402--7063405.cif.'
_cod_original_sg_symbol_H-M 'P 21/c'
_cod_database_code 7063403
_shelx_shelxl_version_number 2018/3
_shelx_space_group_comment
;
The symmetry employed for this shelxl refinement is uniquely defined
by the following loop, which should always be used as a source of
symmetry information in preference to the above space-group names.
They are only intended as comments.
;
_shelx_estimated_absorpt_t_min 0.623
_shelx_estimated_absorpt_t_max 0.903
_oxdiff_exptl_absorpt_empirical_full_min 0.556
_oxdiff_exptl_absorpt_empirical_full_max 2.421
_oxdiff_exptl_absorpt_empirical_details
;
Empirical correction (ABSPACK) includes:
- Absorption correction using spherical harmonics
- Frame scaling
;

loop_
_space_group_symop_operation_xyz
'x, y, z'
'-x, y+1/2, -z+1/2'
'-x, -y, -z'
'x, -y-1/2, z-1/2'

loop_
_atom_site_label
_atom_site_type_symbol
_atom_site_fract_x
_atom_site_fract_y
_atom_site_fract_z
_atom_site_U_iso_or_equiv
_atom_site_adp_type
_atom_site_occupancy
_atom_site_site_symmetry_order
_atom_site_calc_flag
_atom_site_refinement_flags_posn
_atom_site_refinement_flags_adp
_atom_site_refinement_flags_occupancy
_atom_site_disorder_assembly
_atom_site_disorder_group
C1 C 0.3522(2) 0.63740(16) 0.5014(4) 0.0475(7) Uani 1 1 d . . . . .
C2 C 0.2890(3) 0.6879(2) 0.5636(5) 0.0685(11) Uani 1 1 d . . . . .
H2 H 0.302897 0.705319 0.660784 0.082 Uiso 1 1 calc R U . . .
C3 C 0.2070(4) 0.7113(2) 0.4804(7) 0.0861(15) Uani 1 1 d . . . . .
H3 H 0.166219 0.744503 0.525029 0.103 Uiso 1 1 calc R U . . .
C4 C 0.2424(4) 0.6440(3) 0.2823(5) 0.0783(12) Uani 1 1 d . . . . .
H4 H 0.227253 0.628791 0.183701 0.094 Uiso 1 1 calc R U . . .
C5 C 0.3273(3) 0.6166(2) 0.3563(4) 0.0603(9) Uani 1 1 d . . . . .
H5 H 0.367313 0.584171 0.307526 0.072 Uiso 1 1 calc R U . . .
C12 C 0.7543(3) 0.50182(15) 0.3438(4) 0.0463(8) Uani 1 1 d . . . . .
C13 C 0.8337(3) 0.4803(2) 0.4397(5) 0.0564(8) Uani 1 1 d . . . . .
H13 H 0.834204 0.493016 0.541997 0.068 Uiso 1 1 calc R U . . .
C14 C 0.9125(3) 0.4401(2) 0.3855(6) 0.0731(11) Uani 1 1 d . . . . .
H14 H 0.965619 0.426459 0.450891 0.088 Uiso 1 1 calc R U . . .
C15 C 0.9117(4) 0.4209(3) 0.2369(7) 0.1041(19) Uani 1 1 d . . . . .
H15 H 0.963675 0.393317 0.200319 0.125 Uiso 1 1 calc R U . . .
C16 C 0.8340(5) 0.4422(4) 0.1405(6) 0.117(2) Uani 1 1 d . . . . .
H16 H 0.834431 0.429644 0.038170 0.140 Uiso 1 1 calc R U . . .
C17 C 0.7555(4) 0.4818(3) 0.1928(5) 0.0829(14) Uani 1 1 d . . . . .
H17 H 0.702977 0.495259 0.126116 0.100 Uiso 1 1 calc R U . . .
C18 C 0.6048(2) 0.60843(15) 0.2677(3) 0.0410(6) Uani 1 1 d . . . . .
C19 C 0.6183(3) 0.67950(17) 0.2659(4) 0.0539(8) Uani 1 1 d . . . . .
H19 H 0.656893 0.700786 0.342861 0.065 Uiso 1 1 calc R U . . .
C20 C 0.5743(3) 0.7188(2) 0.1493(5) 0.0667(10) Uani 1 1 d . . . . .
H20 H 0.583769 0.766364 0.149026 0.080 Uiso 1 1 calc R U . . .
C21 C 0.5173(3) 0.6886(2) 0.0348(5) 0.0657(10) Uani 1 1 d . . . . .
H21 H 0.488073 0.715528 -0.042397 0.079 Uiso 1 1 calc R U . . .
C22 C 0.5032(3) 0.6181(2) 0.0340(4) 0.0603(9) Uani 1 1 d . . . . .
H22 H 0.465182 0.597276 -0.044198 0.072 Uiso 1 1 calc R U . . .
C23 C 0.5461(3) 0.57845(18) 0.1505(4) 0.0497(7) Uani 1 1 d . . . . .
H23 H 0.535650 0.531013 0.150519 0.060 Uiso 1 1 calc R U . . .
N1 N 0.1809(3) 0.6906(2) 0.3424(6) 0.0851(12) Uani 1 1 d . . . . .
P1 P 0.64978(5) 0.55253(4) 0.42197(8) 0.03684(17) Uani 1 1 d . . . . .
S1 S 0.45641(6) 0.60623(4) 0.60777(9) 0.04514(19) Uani 1 1 d . . . . .
Pd1 Pd 0.500000 0.500000 0.500000 0.03322(11) Uani 1 2 d S . P . .
C6 C 0.7178(2) 0.60391(16) 0.5647(4) 0.0420(6) Uani 1 1 d . . . . .
C7 C 0.7975(3) 0.64701(18) 0.5241(4) 0.0538(8) Uani 1 1 d . . . . .
H7 H 0.814286 0.651458 0.422148 0.065 Uiso 1 1 calc R U . . .
C11 C 0.6957(3) 0.59659(19) 0.7179(4) 0.0520(8) Uani 1 1 d . . . . .
H11 H 0.643613 0.567199 0.746574 0.062 Uiso 1 1 calc R U . . .
C8 C 0.8522(3) 0.6834(2) 0.6356(6) 0.0665(11) Uani 1 1 d . . . . .
H8 H 0.904674 0.712732 0.607847 0.080 Uiso 1 1 calc R U . . .
C10 C 0.7509(3) 0.6328(2) 0.8283(5) 0.0671(10) Uani 1 1 d . . . . .
H10 H 0.735405 0.627819 0.930661 0.080 Uiso 1 1 calc R U . . .
C9 C 0.8286(3) 0.6762(2) 0.7871(5) 0.0696(11) Uani 1 1 d . . . . .
H9 H 0.865245 0.700556 0.861566 0.084 Uiso 1 1 calc R U . . .
C24 C -0.0308(5) 0.6198(5) 0.1684(8) 0.128(3) Uani 1 1 d . . . . .
H24A H -0.026983 0.598683 0.267467 0.192 Uiso 1 1 calc R U . . .
H24B H 0.012139 0.595079 0.100140 0.192 Uiso 1 1 calc R U . . .
H24C H -0.099907 0.618484 0.130032 0.192 Uiso 1 1 calc R U . . .
O1 O -0.0014(5) 0.6817(3) 0.1783(14) 0.283(7) Uani 1 1 d . . . . .
H1 H 0.059905 0.683657 0.163004 0.425 Uiso 1 1 calc R U . . .

loop_
_atom_site_aniso_label
_atom_site_aniso_U_11
_atom_site_aniso_U_22
_atom_site_aniso_U_33
_atom_site_aniso_U_23
_atom_site_aniso_U_13
_atom_site_aniso_U_12
C1 0.0452(16) 0.0340(15) 0.0633(19) 0.0052(14) 0.0012(14) 0.0012(13)
C2 0.062(2) 0.052(2) 0.091(3) -0.019(2) -0.006(2) 0.0157(18)
C3 0.066(3) 0.060(3) 0.131(4) -0.013(3) -0.012(3) 0.026(2)
C4 0.073(3) 0.092(3) 0.069(3) 0.011(2) -0.010(2) 0.021(2)
C5 0.060(2) 0.063(2) 0.058(2) 0.0065(17) 0.0034(17) 0.0133(17)
C12 0.0389(17) 0.0474(19) 0.0530(19) -0.0045(13) 0.0096(14) 0.0002(12)
C13 0.0489(19) 0.0560(19) 0.064(2) -0.0006(17) 0.0016(16) 0.0066(16)
C14 0.047(2) 0.075(3) 0.097(3) -0.005(2) -0.001(2) 0.0172(19)
C15 0.072(3) 0.131(5) 0.110(4) -0.042(4) 0.008(3) 0.039(3)
C16 0.095(4) 0.177(7) 0.079(3) -0.058(4) 0.004(3) 0.045(4)
C17 0.065(3) 0.121(4) 0.062(2) -0.034(3) -0.006(2) 0.029(3)
C18 0.0419(15) 0.0401(15) 0.0414(14) 0.0028(12) 0.0065(12) 0.0011(12)
C19 0.064(2) 0.0401(17) 0.0574(19) 0.0018(14) 0.0015(16) -0.0001(15)
C20 0.083(3) 0.0459(19) 0.071(2) 0.0121(17) 0.002(2) 0.0076(18)
C21 0.070(2) 0.072(3) 0.055(2) 0.0201(19) 0.0013(18) 0.013(2)
C22 0.062(2) 0.073(3) 0.0457(17) 0.0060(17) -0.0009(15) 0.0016(17)
C23 0.0522(18) 0.0500(18) 0.0468(16) 0.0007(14) 0.0012(14) -0.0042(14)
N1 0.070(2) 0.075(2) 0.110(3) 0.014(2) -0.014(2) 0.017(2)
P1 0.0360(4) 0.0350(4) 0.0396(4) -0.0010(3) 0.0029(3) -0.0017(3)
S1 0.0455(4) 0.0375(4) 0.0523(4) -0.0087(3) -0.0018(3) 0.0038(3)
Pd1 0.03318(17) 0.02976(17) 0.03673(17) 0.00017(10) 0.00103(11) 0.00068(10)
C6 0.0378(14) 0.0397(15) 0.0484(16) -0.0050(12) -0.0015(12) 0.0018(12)
C7 0.0457(17) 0.0525(19) 0.063(2) -0.0032(16) -0.0014(15) -0.0069(15)
C11 0.0483(18) 0.058(2) 0.0494(17) -0.0057(15) -0.0039(14) 0.0017(15)
C8 0.049(2) 0.054(2) 0.095(3) -0.009(2) -0.011(2) -0.0089(16)
C10 0.060(2) 0.088(3) 0.052(2) -0.0144(19) -0.0069(17) 0.012(2)
C9 0.060(2) 0.068(2) 0.080(3) -0.026(2) -0.023(2) 0.0059(19)
C24 0.089(4) 0.189(8) 0.108(5) 0.007(5) 0.016(4) -0.027(5)
O1 0.135(5) 0.133(5) 0.572(19) 0.092(7) -0.186(9) 0.002(4)

loop_
_atom_type_symbol
_atom_type_description
_atom_type_scat_dispersion_real
_atom_type_scat_dispersion_imag
_atom_type_scat_source
C C 0.0181 0.0091 'International Tables Vol C Tables 4.2.6.8 and 6.1.1.4'
H H 0.0000 0.0000 'International Tables Vol C Tables 4.2.6.8 and 6.1.1.4'
N N 0.0311 0.0180 'International Tables Vol C Tables 4.2.6.8 and 6.1.1.4'
P P 0.2955 0.4335 'International Tables Vol C Tables 4.2.6.8 and 6.1.1.4'
S S 0.3331 0.5567 'International Tables Vol C Tables 4.2.6.8 and 6.1.1.4'
Pd Pd 0.1215 3.9337 'International Tables Vol C Tables 4.2.6.8 and 6.1.1.4'
O O 0.0492 0.0322 'International Tables Vol C Tables 4.2.6.8 and 6.1.1.4'

loop_
_geom_angle_atom_site_label_1
_geom_angle_atom_site_label_2
_geom_angle_atom_site_label_3
_geom_angle
_geom_angle_site_symmetry_1
_geom_angle_site_symmetry_3
_geom_angle_publ_flag
C5 C1 C2 116.0(3) . . ?
C5 C1 S1 124.2(3) . . ?
C2 C1 S1 119.9(3) . . ?
C3 C2 C1 119.4(4) . . ?
C3 C2 H2 120.3 . . ?
C1 C2 H2 120.3 . . ?
N1 C3 C2 125.2(4) . . ?
N1 C3 H3 117.4 . . ?
C2 C3 H3 117.4 . . ?
N1 C4 C5 124.5(5) . . ?
N1 C4 H4 117.8 . . ?
C5 C4 H4 117.8 . . ?
C1 C5 C4 119.7(4) . . ?
C1 C5 H5 120.2 . . ?
C4 C5 H5 120.2 . . ?
C17 C12 C13 118.0(3) . . ?
C17 C12 P1 122.4(3) . . ?
C13 C12 P1 119.5(3) . . ?
C12 C13 C14 121.1(4) . . ?
C12 C13 H13 119.4 . . ?
C14 C13 H13 119.4 . . ?
C15 C14 C13 119.7(4) . . ?
C15 C14 H14 120.1 . . ?
C13 C14 H14 120.1 . . ?
C14 C15 C16 119.8(4) . . ?
C14 C15 H15 120.1 . . ?
C16 C15 H15 120.1 . . ?
C17 C16 C15 121.1(5) . . ?
C17 C16 H16 119.5 . . ?
C15 C16 H16 119.5 . . ?
C16 C17 C12 120.3(5) . . ?
C16 C17 H17 119.9 . . ?
C12 C17 H17 119.9 . . ?
C19 C18 C23 118.2(3) . . ?
C19 C18 P1 124.1(3) . . ?
C23 C18 P1 117.5(2) . . ?
C20 C19 C18 120.1(4) . . ?
C20 C19 H19 119.9 . . ?
C18 C19 H19 119.9 . . ?
C21 C20 C19 120.9(4) . . ?
C21 C20 H20 119.5 . . ?
C19 C20 H20 119.5 . . ?
C20 C21 C22 119.9(4) . . ?
C20 C21 H21 120.0 . . ?
C22 C21 H21 120.0 . . ?
C21 C22 C23 119.6(4) . . ?
C21 C22 H22 120.2 . . ?
C23 C22 H22 120.2 . . ?
C22 C23 C18 121.2(3) . . ?
C22 C23 H23 119.4 . . ?
C18 C23 H23 119.4 . . ?
C3 N1 C4 115.2(4) . . ?
C6 P1 C18 109.26(14) . . ?
C6 P1 C12 101.04(15) . . ?
C18 P1 C12 105.87(15) . . ?
C6 P1 Pd1 116.19(10) . . ?
C18 P1 Pd1 102.58(10) . . ?
C12 P1 Pd1 121.29(10) . . ?
C1 S1 Pd1 106.58(11) . . ?
P1 Pd1 P1 180.0 . 3_666 ?
P1 Pd1 S1 92.83(3) . 3_666 ?
P1 Pd1 S1 87.17(3) 3_666 3_666 ?
P1 Pd1 S1 87.17(3) . . ?
P1 Pd1 S1 92.83(3) 3_666 . ?
S1 Pd1 S1 180.0 3_666 . ?
C11 C6 C7 119.0(3) . . ?
C11 C6 P1 119.9(2) . . ?
C7 C6 P1 120.9(3) . . ?
C8 C7 C6 120.2(4) . . ?
C8 C7 H7 119.9 . . ?
C6 C7 H7 119.9 . . ?
C10 C11 C6 120.4(4) . . ?
C10 C11 H11 119.8 . . ?
C6 C11 H11 119.8 . . ?
C9 C8 C7 120.1(4) . . ?
C9 C8 H8 120.0 . . ?
C7 C8 H8 120.0 . . ?
C9 C10 C11 120.3(4) . . ?
C9 C10 H10 119.9 . . ?
C11 C10 H10 119.9 . . ?
C10 C9 C8 120.0(4) . . ?
C10 C9 H9 120.0 . . ?
C8 C9 H9 120.0 . . ?
O1 C24 H24A 109.5 . . ?
O1 C24 H24B 109.5 . . ?
H24A C24 H24B 109.5 . . ?
O1 C24 H24C 109.5 . . ?
H24A C24 H24C 109.5 . . ?
H24B C24 H24C 109.5 . . ?
C24 O1 H1 109.5 . . ?

loop_
_geom_bond_atom_site_label_1
_geom_bond_atom_site_label_2
_geom_bond_distance
_geom_bond_site_symmetry_2
_geom_bond_publ_flag
C1 C5 1.367(5) . ?
C1 C2 1.403(5) . ?
C1 S1 1.744(3) . ?
C2 C3 1.363(6) . ?
C2 H2 0.9300 . ?
C3 N1 1.311(7) . ?
C3 H3 0.9300 . ?
C4 N1 1.329(6) . ?
C4 C5 1.381(6) . ?
C4 H4 0.9300 . ?
C5 H5 0.9300 . ?
C12 C17 1.380(6) . ?
C12 C13 1.387(5) . ?
C12 P1 1.834(3) . ?
C13 C14 1.388(5) . ?
C13 H13 0.9300 . ?
C14 C15 1.354(7) . ?
C14 H14 0.9300 . ?
C15 C16 1.373(8) . ?
C15 H15 0.9300 . ?
C16 C17 1.372(7) . ?
C16 H16 0.9300 . ?
C17 H17 0.9300 . ?
C18 C19 1.389(4) . ?
C18 C23 1.395(5) . ?
C18 P1 1.820(3) . ?
C19 C20 1.389(5) . ?
C19 H19 0.9300 . ?
C20 C21 1.369(6) . ?
C20 H20 0.9300 . ?
C21 C22 1.379(6) . ?
C21 H21 0.9300 . ?
C22 C23 1.387(5) . ?
C22 H22 0.9300 . ?
C23 H23 0.9300 . ?
P1 C6 1.817(3) . ?
P1 Pd1 2.3321(7) . ?
S1 Pd1 2.3429(7) . ?
C6 C11 1.388(5) . ?
C6 C7 1.392(5) . ?
C7 C8 1.390(5) . ?
C7 H7 0.9300 . ?
C11 C10 1.385(5) . ?
C11 H11 0.9300 . ?
C8 C9 1.379(7) . ?
C8 H8 0.9300 . ?
C10 C9 1.377(7) . ?
C10 H10 0.9300 . ?
C9 H9 0.9300 . ?
C24 O1 1.263(9) . ?
C24 H24A 0.9600 . ?
C24 H24B 0.9600 . ?
C24 H24C 0.9600 . ?
O1 H1 0.8200 . ?

loop_
_geom_torsion_atom_site_label_1
_geom_torsion_atom_site_label_2
_geom_torsion_atom_site_label_3
_geom_torsion_atom_site_label_4
_geom_torsion
_geom_torsion_site_symmetry_1
_geom_torsion_site_symmetry_2
_geom_torsion_site_symmetry_3
_geom_torsion_site_symmetry_4
_geom_torsion_publ_flag
C5 C1 C2 C3 1.9(6) . . . . ?
S1 C1 C2 C3 -179.1(4) . . . . ?
C1 C2 C3 N1 -0.5(8) . . . . ?
C2 C1 C5 C4 -1.8(6) . . . . ?
S1 C1 C5 C4 179.3(3) . . . . ?
N1 C4 C5 C1 0.2(8) . . . . ?
C17 C12 C13 C14 0.3(6) . . . . ?
P1 C12 C13 C14 178.1(3) . . . . ?
C12 C13 C14 C15 -0.6(7) . . . . ?
C13 C14 C15 C16 1.1(9) . . . . ?
C14 C15 C16 C17 -1.3(12) . . . . ?
C15 C16 C17 C12 0.9(11) . . . . ?
C13 C12 C17 C16 -0.4(8) . . . . ?
P1 C12 C17 C16 -178.1(5) . . . . ?
C23 C18 C19 C20 -0.2(5) . . . . ?
P1 C18 C19 C20 -174.8(3) . . . . ?
C18 C19 C20 C21 0.0(6) . . . . ?
C19 C20 C21 C22 -0.2(6) . . . . ?
C20 C21 C22 C23 0.7(6) . . . . ?
C21 C22 C23 C18 -1.0(5) . . . . ?
C19 C18 C23 C22 0.7(5) . . . . ?
P1 C18 C23 C22 175.7(3) . . . . ?
C2 C3 N1 C4 -1.1(8) . . . . ?
C5 C4 N1 C3 1.3(8) . . . . ?
C19 C18 P1 C6 -2.3(3) . . . . ?
C23 C18 P1 C6 -176.9(2) . . . . ?
C19 C18 P1 C12 -110.4(3) . . . . ?
C23 C18 P1 C12 75.0(3) . . . . ?
C19 C18 P1 Pd1 121.6(3) . . . . ?
C23 C18 P1 Pd1 -53.0(3) . . . . ?
C17 C12 P1 C6 -146.9(4) . . . . ?
C13 C12 P1 C6 35.4(3) . . . . ?
C17 C12 P1 C18 -33.1(4) . . . . ?
C13 C12 P1 C18 149.3(3) . . . . ?
C17 C12 P1 Pd1 82.9(4) . . . . ?
C13 C12 P1 Pd1 -94.8(3) . . . . ?
C5 C1 S1 Pd1 -21.1(3) . . . . ?
C2 C1 S1 Pd1 160.0(3) . . . . ?
C18 P1 C6 C11 131.6(3) . . . . ?
C12 P1 C6 C11 -117.1(3) . . . . ?
Pd1 P1 C6 C11 16.2(3) . . . . ?
C18 P1 C6 C7 -53.3(3) . . . . ?
C12 P1 C6 C7 58.1(3) . . . . ?
Pd1 P1 C6 C7 -168.7(2) . . . . ?
C11 C6 C7 C8 -1.7(5) . . . . ?
P1 C6 C7 C8 -176.8(3) . . . . ?
C7 C6 C11 C10 1.3(5) . . . . ?
P1 C6 C11 C10 176.6(3) . . . . ?
C6 C7 C8 C9 1.0(6) . . . . ?
C6 C11 C10 C9 -0.4(6) . . . . ?
C11 C10 C9 C8 -0.3(6) . . . . ?
C7 C8 C9 C10 0.0(6) . . . . ?
